data_2101187
loop_
_publ_author_name
'Irngartinger, H.'
'Oeser, T.'

_publ_section_title
;
 Difference-density distribution of a prismane derivative
;
_journal_issue 4
_journal_name_full 'Acta Crystallographica Section B'
_journal_page_first 459
_journal_page_last 464
_journal_paper_doi 10.1107/S0108768194000169
_journal_volume 50
_journal_year 1994
_chemical_formula_sum 'C20 H26 O4'
_chemical_formula_weight 330.4
_space_group_IT_number 62
_space_group_name_Hall '-P 2ac 2n'
_space_group_name_H-M_alt 'P n m a'
_symmetry_cell_setting orthorhombic
_symmetry_space_group_name_Hall '-P 2ac 2n'
_symmetry_space_group_name_H-M 'P n m a'
_atom_type_scat_source 'IntTabIV, Table 2.2B'
_cell_angle_alpha 90
_cell_angle_beta 90
_cell_angle_gamma 90
_cell_formula_units_Z 4
_cell_length_a 15.1290(10)
_cell_length_b 14.8530(10)
_cell_length_c 7.7680(10)
_cell_measurement_reflns_used 75
_cell_measurement_temperature 95
_cell_measurement_theta_max 24
_cell_measurement_theta_min 11
_cell_volume 1745.6(3)
_diffrn_measurement_device 'Enraf-Nonius CAD-4'
_diffrn_measurement_method \w/2\q
_diffrn_radiation_type Mo
_diffrn_radiation_wavelength 0.7107
_diffrn_reflns_av_R_equivalents 0.029
_diffrn_reflns_limit_h_max 34
_diffrn_reflns_limit_h_min -19
_diffrn_reflns_limit_k_max 34
_diffrn_reflns_limit_k_min 0
_diffrn_reflns_limit_l_max 17
_diffrn_reflns_limit_l_min 0
_diffrn_reflns_number 10896
_diffrn_reflns_theta_max 55
_diffrn_standards_decay_% 11.0
_diffrn_standards_interval_time 60
_diffrn_standards_number 4
_exptl_absorpt_coefficient_mu 0.0805
_exptl_absorpt_correction_T_max 0.971
_exptl_absorpt_correction_T_min 0.961
_exptl_absorpt_correction_type 'analytical integration'
_exptl_crystal_colour colorless
_exptl_crystal_density_diffrn 1.26
_exptl_crystal_description cubical
_exptl_crystal_F_000 712
_exptl_crystal_size_max 0.5
_exptl_crystal_size_mid 0.5
_exptl_crystal_size_min 0.4
_refine_diff_density_max 0.68
_refine_ls_goodness_of_fit_obs '1.702 (LO), 0.915 (HO)'
_refine_ls_hydrogen_treatment refall
_refine_ls_number_parameters '168 (LO), 112 (HO)'
_refine_ls_number_reflns '1764 (LO), 2967 (HO)'
_refine_ls_R_factor_obs '0.037 (LO), 0.041 (HO)'
_refine_ls_shift/esd_max <0.01
_refine_ls_structure_factor_coef Fsqd
_refine_ls_weighting_details 'w = 1/\s(F~o~)^2^ = 4F~o~^2^/\s(F~o~^2^)^2^'
_refine_ls_weighting_scheme calc
_refine_ls_wR_factor_obs '0.046 (LO), 0.042 (HO)'
_reflns_number_observed 4736
_reflns_number_total 5174
_reflns_observed_criterion F>3.0\s(F)
_cod_data_source_file se0138.cif
_cod_data_source_block se0138a
_cod_depositor_comments
;
The following automatic conversions were performed:

'_refine_ls_weighting_scheme' value '1/\s(F~o~)^2^ =
4F~o~^2^/\s(F~o~^2^)^2^' was changed to 'calc'. New tag
'_refine_ls_weighting_details' was created. The value of the new tag
was set to 'w = 1/\s(F~o~)^2^ = 4F~o~^2^/\s(F~o~^2^)^2^'.

Automatic conversion script
Id: cif_fix_values 3143 2015-03-26 13:38:13Z robertas 
;
_cod_original_cell_volume 1745.7(5)
_cod_database_code 2101187

loop_
_space_group_symop_id
_space_group_symop_operation_xyz
1 x,y,z
2 -x+1/2,-y,z+1/2
3 x+1/2,-y+1/2,-z+1/2
4 -x,y+1/2,-z
5 -x,-y,-z
6 x+1/2,y,-z+1/2
7 -x+1/2,y+1/2,z+1/2
8 x,-y+1/2,z

loop_
_atom_site_label
_atom_site_fract_x
_atom_site_fract_y
_atom_site_fract_z
_atom_site_U_iso_or_equiv
O1 .85276(4) .45559(3) .07671(8) .0183(2)
O2 .77845(4) .34814(3) -.06996(8) .0168(2)
C1 .88660(4) .30227(4) .12707(8) .0107(2)
C2 .98841(4) .30251(4) .15784(9) .0106(2)
C3 .92661(4) .30270(4) .31045(8) .0110(2)
C4 .91722(5) .36664(4) .45769(10) .0153(2)
C5 .97760(6) .33900(5) .60775(10) .0198(3)
C6 .95268(9) .25 .69766(15) .0230(4)
C7 1.05849(4) .36690(4) .10138(10) .0145(2)
C8 1.14994(5) .33881(5) .16960(12) .0188(3)
C9 1.18673(7) .25 .09709(18) .0208(4)
C10 .83847(4) .37652(4) .04535(9) .0116(2)
C11 .73306(6) .41829(5) -.16310(13) .0226(3)
H4B .8550(10) .3690(10) .493(2) .031(3)
H4A .9320(10) .4290(10) .421(2) .015(2)
H5B .9760(10) .3890(10) .694(2) .042(4)
H5A 1.0410(10) .3360(10) .565(2) .024(3)
H6B .9840(10) .250 .813(3) .027(4)
H6A .8860(10) .250 .720(3) .034(5)
H7A 1.0420(10) .4290(10) .1420(10) .017(3)
H7B 1.0620(10) .3710(10) -.029(2) .031(3)
H8B 1.1470(10) .3350(10) .303(2) .036(4)
H8A 1.1920(10) .3870(10) .138(2) .025(3)
H9B 1.2480(10) .250 .120(3) .035(5)
H9A 1.1810(10) .250 -.031(3) .030(5)
H11B .7760(10) .4540(10) -.230(2) .034(3)
H11A .6900(10) .3870(10) -.237(2) .030(3)
H11C .7000(10) .4570(10) -.090(2) .029(3)

loop_
_geom_angle_atom_site_label_1
_geom_angle_atom_site_label_2
_geom_angle_atom_site_label_3
_geom_angle
O1 C10 O2 123.75(6)
O1 C10 C1 123.38(6)
O2 C10 C1 112.86(5)
C1 C1' C2' 90.13(4)
C1 C1' C3' 90.24(5)
C1 C1' C10' 138.78(6)
C1 C2 C2' 89.87(4)
C1 C3 C2 61.28(4)
C1 C2 C7 131.13(5)
C1 C3 C3' 89.76(4)
C1 C3 C4 132.10(5)
C2 C1 C3 58.16(4)
C2 C1 C10 123.75(5)
C2 C2' C3' 90.11(5)
C2 C2' C7' 129.82(5)
C2 C3 C3' 89.89(4)
C2 C3 C4 131.41(5)
C2 C7 C8 111.30(6)
C3 C2 C1 60.56(4)
C3 C1 C10 126.13(5)
C3 C2 C7 131.98(6)
C3 C3' C4' 129.49(6)
C3 C4 C5 110.77(6)
C4 C5 C6 115.29(8)
C5 C6 C5' 118.04(9)
C7 C8 C9 115.57(7)
C8 C9 C8' 118.05(9)
C10 O2 C11 115.45(5)
O2 C11 H11B 110.0(7)
O2 C11 H11A 105.3(7)
O2 C11 H11C 112.6(7)
C2 C7 H7A 108.8(6)
C2 C7 H7B 111.9(7)
C3 C4 H4B 109.1(7)
C3 C4 H4A 110.7(6)
C4 C5 H5B 107.3(8)
C4 C5 H5A 109.0(7)
C5 C4 H4B 111.4(8)
C5 C4 H4A 109.0(6)
C5 C6 H6B 106.7(4)
C5 C6 H6A 108.5(5)
C6 C5 H5B 109.1(8)
C6 C5 H5A 109.7(6)
C7 C8 H8B 109.0(7)
C7 C8 H8A 107.5(7)
C8 C7 H7A 111.0(6)
C8 C7 H7B 108.0(7)
C8 C9 H9B 106.7(5)
C8 C9 H9A 109.5(4)
C9 C8 H8B 109.1(7)
C9 C8 H8A 107.2(6)

loop_
_geom_bond_atom_site_label_1
_geom_bond_atom_site_label_2
_geom_bond_distance
O1 C10 1.2190(10)
O2 C10 1.3430(10)
O2 C11 1.4430(10)
C1 C10 1.4660(10)
C1 C1* 1.5530(10)
C1 C2 1.5590(10)
C1 C3 1.5480(10)
C2 C2* 1.5600(10)
C2 C3 1.5100(10)
C2 C7 1.4940(10)
C3 C3* 1.5650(10)
C3 C4 1.4930(10)
C4 C5 1.5370(10)
C5 C6 1.5420(10)
C7 C8 1.5390(10)
C8 C9 1.5390(10)
C4 H4B 0.970(10)
C4 H4A 1.000(10)
C5 H5B 1.000(10)
C5 H5A 1.020(10)
C6 H6B 1.01(2)
C6 H6A 1.02(2)
C7 H7A 1.000(10)
C7 H7B 1.010(10)
C8 H8B 1.04(2)
C8 H8A 0.990(10)
C9 H9B 0.94(2)
C9 H9A 1.00(2)
C11 H11B 0.980(10)
C11 H11A 0.980(10)
C11 H11C 0.950(10)
